data_7134560
loop_
_publ_author_name
'Flecken, Franziska'
'Grell, Toni'
'Hanf, Schirin'

_publ_section_title
;
 Short-bite PSP-type ligands: coordination chemistry and ligand
 rearrangement reactions
;
_journal_issue 51
_journal_name_full 'Chemical Communications'
_journal_page_first 9262
_journal_page_last 9265
_journal_paper_doi 10.1039/D5CC01739D
_journal_volume 61
_journal_year 2025
_chemical_formula_moiety 'C72 H60 Ni3 P6 S4, 2(C H2 Cl2)'
_chemical_formula_sum 'C74 H64 Cl4 Ni3 P6 S4'
_chemical_formula_weight 1585.24
_chemical_melting_point ?
_chemical_name_common n/a
_chemical_name_systematic n/a
_space_group_crystal_system monoclinic
_space_group_IT_number 14
_space_group_name_Hall '-P 2yn'
_space_group_name_H-M_alt 'P 1 21/n 1'
_atom_sites_solution_hydrogens geom
_atom_sites_solution_primary difmap
_audit_creation_method SHELXL-2019/3
_audit_update_record
;
2024-08-05 deposited with the CCDC.	2025-05-20 downloaded from the CCDC.
;
_cell_angle_alpha 90
_cell_angle_beta 96.619(3)
_cell_angle_gamma 90
_cell_formula_units_Z 2
_cell_length_a 12.1053(5)
_cell_length_b 13.2856(4)
_cell_length_c 22.4508(9)
_cell_measurement_reflns_used 12483
_cell_measurement_temperature 180(2)
_cell_measurement_theta_max 64.38
_cell_measurement_theta_min 20.71
_cell_volume 3586.6(2)
_computing_structure_refinement 'SHELXL-2019/2 (Sheldrick, 2019)'
_computing_structure_solution 'SHELXT 2015 (Sheldrick, 2015)'
_diffrn_ambient_temperature 180(2)
_diffrn_detector_area_resol_mean 13.33
_diffrn_measured_fraction_theta_full 0.996
_diffrn_measured_fraction_theta_max 0.994
_diffrn_measurement_device_type 'STOE STADIVARI'
_diffrn_measurement_method 'rotation method, \w scans'
_diffrn_radiation_type GaK\a
_diffrn_radiation_wavelength 1.34143
_diffrn_reflns_av_R_equivalents 0.0266
_diffrn_reflns_av_unetI/netI 0.0250
_diffrn_reflns_Laue_measured_fraction_full 0.996
_diffrn_reflns_Laue_measured_fraction_max 0.994
_diffrn_reflns_limit_h_max 15
_diffrn_reflns_limit_h_min -16
_diffrn_reflns_limit_k_max 9
_diffrn_reflns_limit_k_min -17
_diffrn_reflns_limit_l_max 29
_diffrn_reflns_limit_l_min -29
_diffrn_reflns_number 40865
_diffrn_reflns_point_group_measured_fraction_full 0.996
_diffrn_reflns_point_group_measured_fraction_max 0.994
_diffrn_reflns_theta_full 53.597
_diffrn_reflns_theta_max 62.555
_diffrn_reflns_theta_min 3.369
_diffrn_source 'Metal Jet D2+'
_exptl_absorpt_coefficient_mu 6.946
_exptl_absorpt_correction_T_max 1.0000
_exptl_absorpt_correction_T_min 1.0000
_exptl_absorpt_correction_type multi-scan
_exptl_absorpt_process_details
;
STOE LANA, absorption correction by scaling of reflection intensities.
J. Koziskova, F. Hahn, J. Richter, J. Kozisek, "Comparison of different
absorption corrections on the model structure of tetrakis(\m~2~-acetato)-
diaqua-di-copper(II)", Acta Chimica Slovaca, vol. 9, no. 2, 2016, pp. 136 - 140.
;
_exptl_crystal_colour 'clear colourless'
_exptl_crystal_density_diffrn 1.468
_exptl_crystal_density_method 'not measured'
_exptl_crystal_description prism
_exptl_crystal_F_000 1628
_exptl_crystal_size_max 0.230
_exptl_crystal_size_mid 0.170
_exptl_crystal_size_min 0.110
_refine_diff_density_max 1.086
_refine_diff_density_min -0.909
_refine_diff_density_rms 0.058
_refine_ls_extinction_method none
_refine_ls_goodness_of_fit_ref 1.026
_refine_ls_hydrogen_treatment constr
_refine_ls_matrix_type full
_refine_ls_number_parameters 412
_refine_ls_number_reflns 8653
_refine_ls_number_restraints 0
_refine_ls_restrained_S_all 1.026
_refine_ls_R_factor_all 0.0439
_refine_ls_R_factor_gt 0.0319
_refine_ls_shift/su_max 0.001
_refine_ls_shift/su_mean 0.000
_refine_ls_structure_factor_coef Fsqd
_refine_ls_weighting_details 'w=1/[\s^2^(Fo^2^)+(0.0364P)^2^+2.1034P] where P=(Fo^2^+2Fc^2^)/3'
_refine_ls_weighting_scheme calc
_refine_ls_wR_factor_gt 0.0720
_refine_ls_wR_factor_ref 0.0768
_reflns_Friedel_coverage 0.000
_reflns_number_gt 7172
_reflns_number_total 8653
_reflns_threshold_expression 'I > 2\s(I)'
_cod_data_source_file d5cc01739d2.cif
_cod_data_source_block frfl744
_cod_depositor_comments
;
The following automatic conversions were performed:

data item '_chemical_melting_point' value 'Not measured' was changed
to '?' -- the value is undefined or not given.

Automatic conversion script
Id: cif_fix_values 8170 2020-07-09 18:12:32Z antanas 

 Adding full bibliography for 7134559--7134562.cif.
;
_cod_original_sg_symbol_H-M 'P 21/n'
_cod_database_code 7134560
_shelx_shelxl_version_number 2019/3
_shelx_space_group_comment
;
The symmetry employed for this shelxl refinement is uniquely defined
by the following loop, which should always be used as a source of
symmetry information in preference to the above space-group names.
They are only intended as comments.
;

loop_
_space_group_symop_operation_xyz
'x, y, z'
'-x+1/2, y+1/2, -z+1/2'
'-x, -y, -z'
'x-1/2, -y-1/2, z-1/2'

loop_
_atom_site_label
_atom_site_type_symbol
_atom_site_fract_x
_atom_site_fract_y
_atom_site_fract_z
_atom_site_U_iso_or_equiv
_atom_site_adp_type
_atom_site_occupancy
_atom_site_site_symmetry_order
_atom_site_calc_flag
_atom_site_refinement_flags_posn
_atom_site_refinement_flags_adp
_atom_site_refinement_flags_occupancy
_atom_site_disorder_assembly
_atom_site_disorder_group
C1 C 0.18991(16) 0.82437(15) 0.48696(8) 0.0232(4) Uani 1 1 d . . . . .
C2 C 0.30120(19) 0.81791(17) 0.50965(10) 0.0353(5) Uani 1 1 d . . . . .
H2 H 0.340746 0.756995 0.505608 0.042 Uiso 1 1 calc R U . . .
C3 C 0.3552(2) 0.8998(2) 0.53821(13) 0.0478(7) Uani 1 1 d . . . . .
H3 H 0.431419 0.894684 0.553599 0.057 Uiso 1 1 calc R U . . .
C4 C 0.2990(2) 0.98778(19) 0.54429(12) 0.0485(7) Uani 1 1 d . . . . .
H4 H 0.335626 1.043247 0.564693 0.058 Uiso 1 1 calc R U . . .
C5 C 0.1891(2) 0.99575(18) 0.52074(14) 0.0512(7) Uani 1 1 d . . . . .
H5 H 0.150529 1.057395 0.524088 0.061 Uiso 1 1 calc R U . . .
C6 C 0.13460(19) 0.91435(17) 0.49221(12) 0.0380(5) Uani 1 1 d . . . . .
H6 H 0.058779 0.920392 0.476169 0.046 Uiso 1 1 calc R U . . .
C7 C 0.00486(16) 0.75359(14) 0.40428(9) 0.0229(4) Uani 1 1 d . . . . .
C8 C -0.10441(17) 0.73255(17) 0.41308(10) 0.0325(5) Uani 1 1 d . . . . .
H8 H -0.120397 0.698699 0.448359 0.039 Uiso 1 1 calc R U . . .
C9 C -0.19062(19) 0.7614(2) 0.36980(12) 0.0431(6) Uani 1 1 d . . . . .
H9 H -0.265505 0.747628 0.375876 0.052 Uiso 1 1 calc R U . . .
C10 C -0.1679(2) 0.8096(2) 0.31842(12) 0.0472(6) Uani 1 1 d . . . . .
H10 H -0.227197 0.828888 0.289178 0.057 Uiso 1 1 calc R U . . .
C11 C -0.0597(2) 0.8302(2) 0.30913(12) 0.0471(6) Uani 1 1 d . . . . .
H11 H -0.044478 0.863712 0.273594 0.056 Uiso 1 1 calc R U . . .
C12 C 0.02658(18) 0.80210(18) 0.35155(10) 0.0346(5) Uani 1 1 d . . . . .
H12 H 0.101186 0.815792 0.344870 0.041 Uiso 1 1 calc R U . . .
C13 C 0.05814(15) 0.43238(15) 0.35807(8) 0.0215(4) Uani 1 1 d . . . . .
C14 C -0.04592(17) 0.46826(17) 0.33459(9) 0.0284(4) Uani 1 1 d . . . . .
H14 H -0.086272 0.511217 0.358105 0.034 Uiso 1 1 calc R U . . .
C15 C -0.09127(19) 0.4417(2) 0.27699(10) 0.0388(5) Uani 1 1 d . . . . .
H15 H -0.161872 0.467347 0.261180 0.047 Uiso 1 1 calc R U . . .
C16 C -0.0339(2) 0.3781(2) 0.24262(10) 0.0422(6) Uani 1 1 d . . . . .
H16 H -0.065144 0.359825 0.203347 0.051 Uiso 1 1 calc R U . . .
C17 C 0.0686(2) 0.3413(2) 0.26553(10) 0.0409(6) Uani 1 1 d . . . . .
H17 H 0.107718 0.297000 0.242203 0.049 Uiso 1 1 calc R U . . .
C18 C 0.11469(18) 0.36880(17) 0.32264(9) 0.0312(5) Uani 1 1 d . . . . .
H18 H 0.185974 0.343885 0.337825 0.037 Uiso 1 1 calc R U . . .
C19 C 0.22795(15) 0.39723(14) 0.46044(8) 0.0211(4) Uani 1 1 d . . . . .
C20 C 0.22433(18) 0.29370(16) 0.45122(10) 0.0305(4) Uani 1 1 d . . . . .
H20 H 0.161937 0.264084 0.428194 0.037 Uiso 1 1 calc R U . . .
C21 C 0.3119(2) 0.23361(18) 0.47568(12) 0.0409(6) Uani 1 1 d . . . . .
H21 H 0.309829 0.163194 0.468258 0.049 Uiso 1 1 calc R U . . .
C22 C 0.4015(2) 0.2746(2) 0.51045(12) 0.0442(6) Uani 1 1 d . . . . .
H22 H 0.460558 0.232554 0.527145 0.053 Uiso 1 1 calc R U . . .
C23 C 0.4056(2) 0.3765(2) 0.52110(11) 0.0406(6) Uani 1 1 d . . . . .
H23 H 0.467098 0.404887 0.545495 0.049 Uiso 1 1 calc R U . . .
C24 C 0.31976(17) 0.43753(17) 0.49610(9) 0.0303(4) Uani 1 1 d . . . . .
H24 H 0.323274 0.507986 0.503295 0.036 Uiso 1 1 calc R U . . .
C25 C 0.24833(17) 0.56279(16) 0.25660(9) 0.0274(4) Uani 1 1 d . . . . .
C26 C 0.1459(2) 0.6089(2) 0.24134(11) 0.0452(6) Uani 1 1 d . . . . .
H26 H 0.113792 0.648403 0.270129 0.054 Uiso 1 1 calc R U . . .
C27 C 0.0908(2) 0.5974(3) 0.18437(12) 0.0585(8) Uani 1 1 d . . . . .
H27 H 0.020928 0.629185 0.174076 0.070 Uiso 1 1 calc R U . . .
C28 C 0.1367(2) 0.5398(2) 0.14230(11) 0.0477(6) Uani 1 1 d . . . . .
H28 H 0.098757 0.532675 0.103062 0.057 Uiso 1 1 calc R U . . .
C29 C 0.2364(2) 0.4932(2) 0.15703(11) 0.0449(6) Uani 1 1 d . . . . .
H29 H 0.267534 0.453249 0.128108 0.054 Uiso 1 1 calc R U . . .
C30 C 0.2927(2) 0.50402(19) 0.21433(10) 0.0369(5) Uani 1 1 d . . . . .
H30 H 0.361936 0.470945 0.224458 0.044 Uiso 1 1 calc R U . . .
C31 C 0.44455(16) 0.50911(16) 0.33876(9) 0.0253(4) Uani 1 1 d . . . . .
C32 C 0.45449(18) 0.41276(17) 0.36250(10) 0.0337(5) Uani 1 1 d . . . . .
H32 H 0.390716 0.378668 0.373259 0.040 Uiso 1 1 calc R U . . .
C33 C 0.5579(2) 0.36613(19) 0.37053(11) 0.0413(6) Uani 1 1 d . . . . .
H33 H 0.564524 0.299839 0.386403 0.050 Uiso 1 1 calc R U . . .
C34 C 0.65088(18) 0.4156(2) 0.35556(11) 0.0404(6) Uani 1 1 d . . . . .
H34 H 0.721622 0.383946 0.361772 0.048 Uiso 1 1 calc R U . . .
C35 C 0.64113(19) 0.5112(2) 0.33155(12) 0.0408(6) Uani 1 1 d . . . . .
H35 H 0.705188 0.545149 0.321034 0.049 Uiso 1 1 calc R U . . .
C36 C 0.53854(18) 0.55768(18) 0.32274(10) 0.0350(5) Uani 1 1 d . . . . .
H36 H 0.532112 0.623140 0.305666 0.042 Uiso 1 1 calc R U . . .
C37 C 0.6197(3) 0.6808(2) 0.14708(14) 0.0598(8) Uani 1 1 d . . . . .
H37A H 0.595228 0.747374 0.160435 0.072 Uiso 1 1 calc R U . . .
H37B H 0.642286 0.689381 0.106385 0.072 Uiso 1 1 calc R U . . .
Cl1 Cl 0.73472(10) 0.64327(9) 0.19486(5) 0.1003(4) Uani 1 1 d . . . . .
Cl2 Cl 0.50827(10) 0.59961(9) 0.14270(6) 0.1003(3) Uani 1 1 d . . . . .
Ni1 Ni 0.000000 0.500000 0.500000 0.01538(8) Uani 1 2 d S . P . .
Ni2 Ni 0.21500(2) 0.61430(2) 0.40393(2) 0.01832(7) Uani 1 1 d . . . . .
P1 P 0.12261(4) 0.71072(3) 0.45599(2) 0.01866(10) Uani 1 1 d . . . . .
P2 P 0.11991(4) 0.48491(3) 0.42980(2) 0.01722(9) Uani 1 1 d . . . . .
P3 P 0.31215(4) 0.57341(4) 0.33342(2) 0.02261(10) Uani 1 1 d . . . . .
S1 S 0.06606(4) 0.64580(3) 0.53019(2) 0.02091(9) Uani 1 1 d . . . . .
S2 S 0.32835(4) 0.71719(4) 0.36303(2) 0.02799(11) Uani 1 1 d . . . . .

loop_
_atom_site_aniso_label
_atom_site_aniso_U_11
_atom_site_aniso_U_22
_atom_site_aniso_U_33
_atom_site_aniso_U_23
_atom_site_aniso_U_13
_atom_site_aniso_U_12
C1 0.0245(9) 0.0220(9) 0.0236(9) 0.0015(7) 0.0048(7) -0.0052(7)
C2 0.0338(11) 0.0289(11) 0.0407(12) -0.0028(9) -0.0062(10) -0.0027(9)
C3 0.0412(14) 0.0413(14) 0.0560(16) -0.0036(12) -0.0155(12) -0.0108(11)
C4 0.0594(17) 0.0323(13) 0.0510(15) -0.0078(11) -0.0062(13) -0.0175(12)
C5 0.0526(16) 0.0240(12) 0.077(2) -0.0130(12) 0.0084(14) -0.0036(11)
C6 0.0306(11) 0.0260(11) 0.0571(15) -0.0071(10) 0.0043(10) -0.0021(9)
C7 0.0209(9) 0.0221(9) 0.0253(9) -0.0012(7) 0.0007(7) 0.0019(7)
C8 0.0243(10) 0.0403(12) 0.0332(11) 0.0024(9) 0.0046(8) 0.0008(9)
C9 0.0224(10) 0.0561(16) 0.0494(15) 0.0008(12) -0.0018(10) 0.0025(10)
C10 0.0356(13) 0.0568(16) 0.0451(14) 0.0077(12) -0.0131(11) 0.0075(12)
C11 0.0420(14) 0.0566(16) 0.0403(13) 0.0207(12) -0.0051(11) 0.0006(12)
C12 0.0271(10) 0.0414(13) 0.0345(11) 0.0135(10) 0.0004(9) -0.0006(9)
C13 0.0194(8) 0.0271(10) 0.0190(9) -0.0032(7) 0.0058(7) -0.0052(7)
C14 0.0263(10) 0.0351(11) 0.0239(10) -0.0018(8) 0.0031(8) -0.0004(8)
C15 0.0290(11) 0.0575(15) 0.0287(11) -0.0038(11) -0.0021(9) -0.0038(11)
C16 0.0413(13) 0.0628(17) 0.0223(10) -0.0129(11) 0.0024(9) -0.0130(12)
C17 0.0385(13) 0.0548(15) 0.0310(11) -0.0201(11) 0.0107(10) -0.0056(11)
C18 0.0263(10) 0.0401(12) 0.0280(10) -0.0115(9) 0.0072(8) -0.0015(9)
C19 0.0193(8) 0.0244(9) 0.0206(9) 0.0017(7) 0.0067(7) 0.0014(7)
C20 0.0285(10) 0.0265(10) 0.0378(12) -0.0001(9) 0.0091(9) 0.0022(8)
C21 0.0422(13) 0.0301(12) 0.0529(15) 0.0081(10) 0.0161(12) 0.0123(10)
C22 0.0361(13) 0.0523(15) 0.0452(14) 0.0165(12) 0.0092(11) 0.0195(11)
C23 0.0298(11) 0.0549(16) 0.0354(12) 0.0051(11) -0.0032(9) 0.0046(11)
C24 0.0294(10) 0.0344(11) 0.0261(10) 0.0003(9) -0.0007(8) 0.0005(9)
C25 0.0278(10) 0.0329(11) 0.0222(9) 0.0032(8) 0.0061(8) 0.0031(8)
C26 0.0416(13) 0.0610(17) 0.0324(12) -0.0025(11) 0.0022(10) 0.0227(12)
C27 0.0499(16) 0.081(2) 0.0415(15) 0.0013(14) -0.0089(12) 0.0294(15)
C28 0.0512(15) 0.0633(17) 0.0264(12) 0.0030(11) -0.0053(11) 0.0099(13)
C29 0.0516(15) 0.0553(16) 0.0280(11) -0.0068(11) 0.0053(11) 0.0112(12)
C30 0.0345(12) 0.0484(14) 0.0277(11) -0.0034(10) 0.0034(9) 0.0122(10)
C31 0.0226(9) 0.0332(11) 0.0209(9) -0.0018(8) 0.0055(7) 0.0037(8)
C32 0.0286(10) 0.0364(12) 0.0373(12) 0.0052(9) 0.0085(9) 0.0034(9)
C33 0.0368(12) 0.0412(13) 0.0459(14) 0.0074(11) 0.0044(11) 0.0142(11)
C34 0.0235(10) 0.0564(15) 0.0405(13) -0.0057(11) 0.0004(9) 0.0126(10)
C35 0.0221(10) 0.0510(15) 0.0506(14) -0.0062(12) 0.0098(10) -0.0009(10)
C36 0.0279(11) 0.0381(12) 0.0407(12) 0.0007(10) 0.0108(9) 0.0006(9)
C37 0.078(2) 0.0489(17) 0.0524(17) 0.0130(14) 0.0053(15) 0.0036(15)
Cl1 0.1058(8) 0.1097(8) 0.0782(6) 0.0269(6) -0.0207(6) 0.0117(6)
Cl2 0.0994(8) 0.0835(7) 0.1194(9) 0.0176(6) 0.0189(7) -0.0298(6)
Ni1 0.01554(16) 0.01613(17) 0.01507(16) -0.00122(13) 0.00428(13) -0.00170(13)
Ni2 0.01794(12) 0.01938(13) 0.01862(13) 0.00129(10) 0.00632(9) -0.00055(10)
P1 0.0185(2) 0.0181(2) 0.0198(2) 0.00029(17) 0.00403(17) -0.00128(17)
P2 0.0166(2) 0.0186(2) 0.0171(2) -0.00124(16) 0.00442(16) -0.00089(17)
P3 0.0207(2) 0.0265(2) 0.0218(2) 0.00249(19) 0.00755(18) 0.00210(19)
S1 0.0248(2) 0.0197(2) 0.0193(2) -0.00301(16) 0.00719(17) -0.00504(17)
S2 0.0297(2) 0.0249(2) 0.0316(3) 0.00281(19) 0.0131(2) -0.00401(19)

loop_
_atom_type_symbol
_atom_type_description
_atom_type_scat_dispersion_real
_atom_type_scat_dispersion_imag
_atom_type_scat_source
C C 0.0137 0.0067 'International Tables Vol C Tables 4.2.6.8 and 6.1.1.4'
Cl Cl 0.3281 0.5435 'International Tables Vol C Tables 4.2.6.8 and 6.1.1.4'
Ni Ni -1.3357 3.2904 'International Tables Vol C Tables 4.2.6.8 and 6.1.1.4'
P P 0.2543 0.3332 'International Tables Vol C Tables 4.2.6.8 and 6.1.1.4'
S S 0.2925 0.4295 'International Tables Vol C Tables 4.2.6.8 and 6.1.1.4'
H H 0.0000 0.0000 'International Tables Vol C Tables 4.2.6.8 and 6.1.1.4'

loop_
_geom_angle_atom_site_label_1
_geom_angle_atom_site_label_2
_geom_angle_atom_site_label_3
_geom_angle
_geom_angle_site_symmetry_1
_geom_angle_site_symmetry_3
_geom_angle_publ_flag
C6 C1 C2 118.80(19) . . ?
C6 C1 P1 123.48(16) . . ?
C2 C1 P1 117.60(16) . . ?
C1 C2 C3 120.5(2) . . ?
C1 C2 H2 119.8 . . ?
C3 C2 H2 119.8 . . ?
C4 C3 C2 120.2(2) . . ?
C4 C3 H3 119.9 . . ?
C2 C3 H3 119.9 . . ?
C3 C4 C5 119.8(2) . . ?
C3 C4 H4 120.1 . . ?
C5 C4 H4 120.1 . . ?
C4 C5 C6 120.3(2) . . ?
C4 C5 H5 119.8 . . ?
C6 C5 H5 119.8 . . ?
C1 C6 C5 120.4(2) . . ?
C1 C6 H6 119.8 . . ?
C5 C6 H6 119.8 . . ?
C8 C7 C12 119.22(19) . . ?
C8 C7 P1 122.31(16) . . ?
C12 C7 P1 118.26(15) . . ?
C7 C8 C9 119.6(2) . . ?
C7 C8 H8 120.2 . . ?
C9 C8 H8 120.2 . . ?
C10 C9 C8 120.5(2) . . ?
C10 C9 H9 119.8 . . ?
C8 C9 H9 119.8 . . ?
C9 C10 C11 120.3(2) . . ?
C9 C10 H10 119.8 . . ?
C11 C10 H10 119.8 . . ?
C10 C11 C12 119.9(2) . . ?
C10 C11 H11 120.0 . . ?
C12 C11 H11 120.0 . . ?
C11 C12 C7 120.5(2) . . ?
C11 C12 H12 119.8 . . ?
C7 C12 H12 119.8 . . ?
C14 C13 C18 118.31(18) . . ?
C14 C13 P2 117.50(15) . . ?
C18 C13 P2 123.70(15) . . ?
C15 C14 C13 120.5(2) . . ?
C15 C14 H14 119.7 . . ?
C13 C14 H14 119.7 . . ?
C16 C15 C14 120.2(2) . . ?
C16 C15 H15 119.9 . . ?
C14 C15 H15 119.9 . . ?
C17 C16 C15 119.8(2) . . ?
C17 C16 H16 120.1 . . ?
C15 C16 H16 120.1 . . ?
C16 C17 C18 120.1(2) . . ?
C16 C17 H17 120.0 . . ?
C18 C17 H17 120.0 . . ?
C17 C18 C13 121.0(2) . . ?
C17 C18 H18 119.5 . . ?
C13 C18 H18 119.5 . . ?
C20 C19 C24 118.22(19) . . ?
C20 C19 P2 124.48(16) . . ?
C24 C19 P2 117.30(15) . . ?
C21 C20 C19 120.0(2) . . ?
C21 C20 H20 120.0 . . ?
C19 C20 H20 120.0 . . ?
C22 C21 C20 120.9(2) . . ?
C22 C21 H21 119.6 . . ?
C20 C21 H21 119.6 . . ?
C23 C22 C21 120.0(2) . . ?
C23 C22 H22 120.0 . . ?
C21 C22 H22 120.0 . . ?
C22 C23 C24 119.7(2) . . ?
C22 C23 H23 120.1 . . ?
C24 C23 H23 120.1 . . ?
C23 C24 C19 121.1(2) . . ?
C23 C24 H24 119.4 . . ?
C19 C24 H24 119.4 . . ?
C30 C25 C26 119.0(2) . . ?
C30 C25 P3 122.66(16) . . ?
C26 C25 P3 118.08(16) . . ?
C27 C26 C25 120.1(2) . . ?
C27 C26 H26 120.0 . . ?
C25 C26 H26 120.0 . . ?
C28 C27 C26 120.4(2) . . ?
C28 C27 H27 119.8 . . ?
C26 C27 H27 119.8 . . ?
C29 C28 C27 120.0(2) . . ?
C29 C28 H28 120.0 . . ?
C27 C28 H28 120.0 . . ?
C28 C29 C30 120.2(2) . . ?
C28 C29 H29 119.9 . . ?
C30 C29 H29 119.9 . . ?
C25 C30 C29 120.2(2) . . ?
C25 C30 H30 119.9 . . ?
C29 C30 H30 119.9 . . ?
C32 C31 C36 119.36(19) . . ?
C32 C31 P3 119.92(16) . . ?
C36 C31 P3 120.60(17) . . ?
C31 C32 C33 119.9(2) . . ?
C31 C32 H32 120.1 . . ?
C33 C32 H32 120.1 . . ?
C34 C33 C32 120.3(2) . . ?
C34 C33 H33 119.9 . . ?
C32 C33 H33 119.9 . . ?
C33 C34 C35 119.9(2) . . ?
C33 C34 H34 120.0 . . ?
C35 C34 H34 120.0 . . ?
C34 C35 C36 120.2(2) . . ?
C34 C35 H35 119.9 . . ?
C36 C35 H35 119.9 . . ?
C35 C36 C31 120.3(2) . . ?
C35 C36 H36 119.8 . . ?
C31 C36 H36 119.8 . . ?
Cl2 C37 Cl1 115.10(17) . . ?
Cl2 C37 H37A 108.5 . . ?
Cl1 C37 H37A 108.5 . . ?
Cl2 C37 H37B 108.5 . . ?
Cl1 C37 H37B 108.5 . . ?
H37A C37 H37B 107.5 . . ?
S1 Ni1 S1 180.0 3_566 . ?
S1 Ni1 P2 86.936(16) 3_566 . ?
S1 Ni1 P2 93.063(16) . . ?
S1 Ni1 P2 93.064(16) 3_566 3_566 ?
S1 Ni1 P2 86.937(16) . 3_566 ?
P2 Ni1 P2 179.999(15) . 3_566 ?
P1 Ni2 P3 157.08(2) . . ?
P1 Ni2 P2 90.069(19) . . ?
P3 Ni2 P2 110.31(2) . . ?
P1 Ni2 S2 104.23(2) . . ?
P3 Ni2 S2 55.34(2) . . ?
P2 Ni2 S2 165.61(2) . . ?
C1 P1 C7 105.52(9) . . ?
C1 P1 S1 102.40(6) . . ?
C7 P1 S1 109.71(7) . . ?
C1 P1 Ni2 117.92(7) . . ?
C7 P1 Ni2 105.03(6) . . ?
S1 P1 Ni2 115.78(3) . . ?
C19 P2 C13 106.85(9) . . ?
C19 P2 Ni2 103.05(6) . . ?
C13 P2 Ni2 103.88(6) . . ?
C19 P2 Ni1 106.40(6) . . ?
C13 P2 Ni1 114.49(6) . . ?
Ni2 P2 Ni1 120.91(2) . . ?
C31 P3 C25 107.68(9) . . ?
C31 P3 S2 111.87(7) . . ?
C25 P3 S2 113.60(7) . . ?
C31 P3 Ni2 128.85(7) . . ?
C25 P3 Ni2 120.76(7) . . ?
S2 P3 Ni2 63.89(2) . . ?
P1 S1 Ni1 105.39(2) . . ?
P3 S2 Ni2 60.76(2) . . ?

loop_
_geom_bond_atom_site_label_1
_geom_bond_atom_site_label_2
_geom_bond_distance
_geom_bond_site_symmetry_2
_geom_bond_publ_flag
C1 C6 1.382(3) . ?
C1 C2 1.387(3) . ?
C1 P1 1.816(2) . ?
C2 C3 1.387(3) . ?
C2 H2 0.9500 . ?
C3 C4 1.367(4) . ?
C3 H3 0.9500 . ?
C4 C5 1.378(4) . ?
C4 H4 0.9500 . ?
C5 C6 1.385(3) . ?
C5 H5 0.9500 . ?
C6 H6 0.9500 . ?
C7 C8 1.388(3) . ?
C7 C12 1.399(3) . ?
C7 P1 1.8228(19) . ?
C8 C9 1.395(3) . ?
C8 H8 0.9500 . ?
C9 C10 1.375(4) . ?
C9 H9 0.9500 . ?
C10 C11 1.377(4) . ?
C10 H10 0.9500 . ?
C11 C12 1.382(3) . ?
C11 H11 0.9500 . ?
C12 H12 0.9500 . ?
C13 C14 1.392(3) . ?
C13 C18 1.393(3) . ?
C13 P2 1.8337(19) . ?
C14 C15 1.391(3) . ?
C14 H14 0.9500 . ?
C15 C16 1.384(3) . ?
C15 H15 0.9500 . ?
C16 C17 1.376(4) . ?
C16 H16 0.9500 . ?
C17 C18 1.387(3) . ?
C17 H17 0.9500 . ?
C18 H18 0.9500 . ?
C19 C20 1.391(3) . ?
C19 C24 1.399(3) . ?
C19 P2 1.8256(19) . ?
C20 C21 1.389(3) . ?
C20 H20 0.9500 . ?
C21 C22 1.374(4) . ?
C21 H21 0.9500 . ?
C22 C23 1.374(4) . ?
C22 H22 0.9500 . ?
C23 C24 1.385(3) . ?
C23 H23 0.9500 . ?
C24 H24 0.9500 . ?
C25 C30 1.385(3) . ?
C25 C26 1.390(3) . ?
C25 P3 1.812(2) . ?
C26 C27 1.381(4) . ?
C26 H26 0.9500 . ?
C27 C28 1.381(4) . ?
C27 H27 0.9500 . ?
C28 C29 1.362(4) . ?
C28 H28 0.9500 . ?
C29 C30 1.392(3) . ?
C29 H29 0.9500 . ?
C30 H30 0.9500 . ?
C31 C32 1.387(3) . ?
C31 C36 1.391(3) . ?
C31 P3 1.808(2) . ?
C32 C33 1.390(3) . ?
C32 H32 0.9500 . ?
C33 C34 1.378(4) . ?
C33 H33 0.9500 . ?
C34 C35 1.379(4) . ?
C34 H34 0.9500 . ?
C35 C36 1.381(3) . ?
C35 H35 0.9500 . ?
C36 H36 0.9500 . ?
C37 Cl2 1.721(3) . ?
C37 Cl1 1.730(3) . ?
C37 H37A 0.9900 . ?
C37 H37B 0.9900 . ?
Ni1 S1 2.1739(4) 3_566 ?
Ni1 S1 2.1739(4) . ?
Ni1 P2 2.2711(4) . ?
Ni1 P2 2.2712(4) 3_566 ?
Ni2 P1 2.1353(5) . ?
Ni2 P3 2.1477(5) . ?
Ni2 P2 2.1844(5) . ?
Ni2 S2 2.2102(5) . ?
P1 S1 2.0616(6) . ?
P3 S2 2.0246(7) . ?

loop_
_geom_torsion_atom_site_label_1
_geom_torsion_atom_site_label_2
_geom_torsion_atom_site_label_3
_geom_torsion_atom_site_label_4
_geom_torsion
_geom_torsion_site_symmetry_1
_geom_torsion_site_symmetry_2
_geom_torsion_site_symmetry_3
_geom_torsion_site_symmetry_4
_geom_torsion_publ_flag
C6 C1 C2 C3 1.3(3) . . . . ?
P1 C1 C2 C3 -174.9(2) . . . . ?
C1 C2 C3 C4 0.0(4) . . . . ?
C2 C3 C4 C5 -1.5(5) . . . . ?
C3 C4 C5 C6 1.5(5) . . . . ?
C2 C1 C6 C5 -1.3(4) . . . . ?
P1 C1 C6 C5 174.7(2) . . . . ?
C4 C5 C6 C1 -0.1(4) . . . . ?
C12 C7 C8 C9 -1.0(3) . . . . ?
P1 C7 C8 C9 -175.58(18) . . . . ?
C7 C8 C9 C10 0.6(4) . . . . ?
C8 C9 C10 C11 -0.1(4) . . . . ?
C9 C10 C11 C12 0.1(4) . . . . ?
C10 C11 C12 C7 -0.6(4) . . . . ?
C8 C7 C12 C11 1.0(3) . . . . ?
P1 C7 C12 C11 175.8(2) . . . . ?
C18 C13 C14 C15 -0.6(3) . . . . ?
P2 C13 C14 C15 171.62(17) . . . . ?
C13 C14 C15 C16 0.9(4) . . . . ?
C14 C15 C16 C17 -0.2(4) . . . . ?
C15 C16 C17 C18 -0.7(4) . . . . ?
C16 C17 C18 C13 1.0(4) . . . . ?
C14 C13 C18 C17 -0.4(3) . . . . ?
P2 C13 C18 C17 -172.04(18) . . . . ?
C24 C19 C20 C21 -1.9(3) . . . . ?
P2 C19 C20 C21 178.86(17) . . . . ?
C19 C20 C21 C22 1.8(4) . . . . ?
C20 C21 C22 C23 -0.5(4) . . . . ?
C21 C22 C23 C24 -0.7(4) . . . . ?
C22 C23 C24 C19 0.5(3) . . . . ?
C20 C19 C24 C23 0.7(3) . . . . ?
P2 C19 C24 C23 -179.93(17) . . . . ?
C30 C25 C26 C27 -1.2(4) . . . . ?
P3 C25 C26 C27 -175.8(2) . . . . ?
C25 C26 C27 C28 0.2(5) . . . . ?
C26 C27 C28 C29 0.6(5) . . . . ?
C27 C28 C29 C30 -0.5(5) . . . . ?
C26 C25 C30 C29 1.3(4) . . . . ?
P3 C25 C30 C29 175.7(2) . . . . ?
C28 C29 C30 C25 -0.5(4) . . . . ?
C36 C31 C32 C33 0.6(3) . . . . ?
P3 C31 C32 C33 -175.45(18) . . . . ?
C31 C32 C33 C34 0.7(4) . . . . ?
C32 C33 C34 C35 -1.1(4) . . . . ?
C33 C34 C35 C36 0.3(4) . . . . ?
C34 C35 C36 C31 0.9(4) . . . . ?
C32 C31 C36 C35 -1.3(3) . . . . ?
P3 C31 C36 C35 174.66(18) . . . . ?
C6 C1 P1 C7 27.2(2) . . . . ?
C2 C1 P1 C7 -156.74(17) . . . . ?
C6 C1 P1 S1 -87.55(19) . . . . ?
C2 C1 P1 S1 88.46(17) . . . . ?
C6 C1 P1 Ni2 144.09(17) . . . . ?
C2 C1 P1 Ni2 -39.89(18) . . . . ?
C8 C7 P1 C1 -116.47(18) . . . . ?
C12 C7 P1 C1 68.90(19) . . . . ?
C8 C7 P1 S1 -6.83(19) . . . . ?
C12 C7 P1 S1 178.55(15) . . . . ?
C8 C7 P1 Ni2 118.24(17) . . . . ?
C12 C7 P1 Ni2 -56.39(18) . . . . ?
C20 C19 P2 C13 -31.35(19) . . . . ?
C24 C19 P2 C13 149.38(15) . . . . ?
C20 C19 P2 Ni2 -140.47(16) . . . . ?
C24 C19 P2 Ni2 40.26(16) . . . . ?
C20 C19 P2 Ni1 91.38(17) . . . . ?
C24 C19 P2 Ni1 -87.90(15) . . . . ?
C14 C13 P2 C19 161.43(15) . . . . ?
C18 C13 P2 C19 -26.8(2) . . . . ?
C14 C13 P2 Ni2 -90.04(15) . . . . ?
C18 C13 P2 Ni2 81.71(18) . . . . ?
C14 C13 P2 Ni1 43.91(17) . . . . ?
C18 C13 P2 Ni1 -144.35(16) . . . . ?
C32 C31 P3 C25 -100.54(18) . . . . ?
C36 C31 P3 C25 83.50(19) . . . . ?
C32 C31 P3 S2 133.96(16) . . . . ?
C36 C31 P3 S2 -42.00(19) . . . . ?
C32 C31 P3 Ni2 60.6(2) . . . . ?
C36 C31 P3 Ni2 -115.41(16) . . . . ?
C30 C25 P3 C31 7.0(2) . . . . ?
C26 C25 P3 C31 -178.62(19) . . . . ?
C30 C25 P3 S2 131.42(18) . . . . ?
C26 C25 P3 S2 -54.2(2) . . . . ?
C30 C25 P3 Ni2 -155.96(17) . . . . ?
C26 C25 P3 Ni2 18.5(2) . . . . ?
